data_4316507
loop_
_publ_author_name
'Alberto Hern\'an-G\'omez'
'Avelino Mart\'in'
'Miguel Mena'
'Cristina Santamar\'ia'

_publ_contact_author_address
;
Departmento de Quimica Inorganica
Universidad de Alcala
Alcala de Henares
Madrid, SP
;
_publ_contact_author_email avelino.martin@uah.es
_publ_contact_author_fax '34 918854683'
_publ_contact_author_name 'Martin, Avelino'
_publ_contact_author_phone '34 918854684'
_publ_section_title
;
 Incorporation of Boron, Aluminum, and Gallium Derivatives into
 [{Ti(\h5-C5Me5)(\m-O)}3(\m3-CR)] (R = H, Me)
;
_journal_name_full 'Inorganic Chemistry'
_journal_page_first 8401
_journal_page_last 8410
_journal_paper_doi 10.1021/ic100912p
_journal_volume 49
_journal_year 2010
_chemical_compound_source 'synthesis as described'
_chemical_formula_moiety 'C32 H48 B1 Br3 O3 Ti3,(C7H8)'
_chemical_formula_sum 'C39 H56 B Br3 O3 Ti3'
_chemical_formula_weight 967.08
_chemical_name_systematic
;
 ?
;
_space_group_crystal_system triclinic
_space_group_IT_number 2
_space_group_name_Hall '-P 1'
_space_group_name_H-M_alt 'P -1'
_symmetry_space_group_name_Hall '-P 1'
_symmetry_space_group_name_H-M 'P -1'
_atom_sites_solution_hydrogens geom
_atom_sites_solution_primary direct
_atom_sites_solution_secondary difmap
_audit_conform_dict_location ftp://ftp.iucr.org/pub/cif_core.dic
_audit_conform_dict_name cif_core.dic
_audit_conform_dict_version 2.3
_audit_creation_date 2010-02-16T15:04:15-00:00
_audit_creation_method 'WinGX routine CIF_UPDATE'
_cell_angle_alpha 80.419(9)
_cell_angle_beta 86.752(8)
_cell_angle_gamma 72.168(10)
_cell_formula_units_Z 2
_cell_length_a 9.4243(10)
_cell_length_b 12.2030(15)
_cell_length_c 19.523(2)
_cell_measurement_reflns_used 94
_cell_measurement_temperature 200(2)
_cell_measurement_theta_max 18
_cell_measurement_theta_min 3
_cell_measurement_wavelength 0.71073
_cell_volume 2107.5(4)
_computing_cell_refinement 'Dirax/lsq (Duisenberg & Schreurs, 1989-2000)'
_computing_data_collection 'Collect (Bruker AXS BV, 1997-2004)'
_computing_data_reduction 'EvalCCD (Duisenberg & Schreurs 1990-2000)'
_computing_molecular_graphics 'Ortep-3 for Windows (Farrugia, 1997)'
_computing_publication_material 'WinGX publication routines (Farrugia, 1999)'
_computing_structure_refinement 'SHELXL-97 (Sheldrick, 1997)'
_computing_structure_solution 'SHELXS-97 (Sheldrick, 2008)'
_diffrn_ambient_temperature 200(2)
_diffrn_detector 'CCD plate'
_diffrn_detector_area_resol_mean 9
_diffrn_measured_fraction_theta_full 0.931
_diffrn_measured_fraction_theta_max 0.931
_diffrn_measurement_device '95mm CCD camera on \k-goniostat'
_diffrn_measurement_device_type KappaCCD
_diffrn_measurement_method 'CCD rotation images, thick slices'
_diffrn_orient_matrix_type X=UH
_diffrn_orient_matrix_UB_11 0.01
_diffrn_orient_matrix_UB_12 0
_diffrn_orient_matrix_UB_13 0
_diffrn_orient_matrix_UB_21 0
_diffrn_orient_matrix_UB_22 0.01
_diffrn_orient_matrix_UB_23 0
_diffrn_orient_matrix_UB_31 0
_diffrn_orient_matrix_UB_32 0
_diffrn_orient_matrix_UB_33 0.01
_diffrn_radiation_monochromator graphite
_diffrn_radiation_probe x-ray
_diffrn_radiation_type MoK\a
_diffrn_radiation_wavelength 0.71073
_diffrn_reflns_av_R_equivalents 0.1246
_diffrn_reflns_av_unetI/netI 0.1572
_diffrn_reflns_limit_h_max 11
_diffrn_reflns_limit_h_min -11
_diffrn_reflns_limit_k_max 14
_diffrn_reflns_limit_k_min -14
_diffrn_reflns_limit_l_max 23
_diffrn_reflns_limit_l_min -21
_diffrn_reflns_number 13059
_diffrn_reflns_reduction_process
;
 Scaled and merged with Sortav
 R.H. Blessing, (1987) Cryst. Rev. 1, 3-58
 R.H. Blessing, (1989) J. Appl. Cryst. 22, 396-397
;
_diffrn_reflns_theta_full 25.02
_diffrn_reflns_theta_max 25.02
_diffrn_reflns_theta_min 3.02
_diffrn_source 'Enraf Nonius FR590'
_exptl_absorpt_coefficient_mu 3.432
_exptl_absorpt_correction_T_max 0.348
_exptl_absorpt_correction_T_min 0.334
_exptl_absorpt_correction_type sphere
_exptl_absorpt_process_details
;
 R.H. Blessing, Acta Cryst. (1995), A51, 33-38
;
_exptl_crystal_colour red
_exptl_crystal_density_diffrn 1.524
_exptl_crystal_density_method 'not measured'
_exptl_crystal_description prism
_exptl_crystal_F_000 980
_exptl_crystal_size_max 0.444
_exptl_crystal_size_mid 0.361
_exptl_crystal_size_min 0.18
_platon_squeeze_details
;From the difference Fourier map and elemental analysis it was clear that
 two molecules of toluene crystallized in each unit cell.
 The solvent molecules presented severe disorder and it was not possible to get
 a chemical sensible model, so Squeeze procedure was applied to remove its
 contribution to the structure factors.
;
_refine_diff_density_max 1.325
_refine_diff_density_min -1.003
_refine_diff_density_rms 0.227
_refine_ls_extinction_method none
_refine_ls_goodness_of_fit_ref 1.136
_refine_ls_hydrogen_treatment constr
_refine_ls_matrix_type full
_refine_ls_number_parameters 374
_refine_ls_number_reflns 6931
_refine_ls_number_restraints 0
_refine_ls_restrained_S_all 1.136
_refine_ls_R_factor_all 0.1927
_refine_ls_R_factor_gt 0.1182
_refine_ls_shift/su_max 0
_refine_ls_shift/su_mean 0
_refine_ls_structure_factor_coef Fsqd
_refine_ls_weighting_details 'calc w=1/[\s^2^(Fo^2^)+(0.2000P)^2^+0.0000P] where P=(Fo^2^+2Fc^2^)/3'
_refine_ls_weighting_scheme calc
_refine_ls_wR_factor_gt 0.3145
_refine_ls_wR_factor_ref 0.3717
_reflns_number_gt 3399
_reflns_number_total 6931
_reflns_threshold_expression >2sigma(I)
_cod_data_source_file ic100912p_si_001_6.cif
_cod_data_source_block 27
_cod_original_formula_sum 'C39 H56 B1 Br3 O3 Ti3'
_cod_database_code 4316507

loop_
_space_group_symop_operation_xyz
'x, y, z'
'-x, -y, -z'

loop_
_atom_site_label
_atom_site_type_symbol
_atom_site_fract_x
_atom_site_fract_y
_atom_site_fract_z
_atom_site_U_iso_or_equiv
_atom_site_adp_type
_atom_site_occupancy
_atom_site_symmetry_multiplicity
_atom_site_calc_flag
_atom_site_refinement_flags
_atom_site_disorder_assembly
_atom_site_disorder_group
C1 C 0.7309(13) 1.0166(10) 0.2559(7) 0.030(3) Uani 1 1 d . . .
C2 C 0.8138(19) 1.0288(14) 0.1894(8) 0.054(4) Uani 1 1 d . . .
H2A H 0.9043 0.9651 0.1908 0.08 Uiso 1 1 calc R . .
H2B H 0.8373 1.1011 0.1829 0.08 Uiso 1 1 calc R . .
H2C H 0.7533 1.0281 0.1517 0.08 Uiso 1 1 calc R . .
C11 C 0.7120(17) 0.6711(13) 0.2428(11) 0.058(5) Uani 1 1 d . . .
C12 C 0.736(2) 0.7325(13) 0.1772(10) 0.058(5) Uani 1 1 d . . .
C13 C 0.6313(16) 0.8358(11) 0.1669(8) 0.042(3) Uani 1 1 d . . .
C14 C 0.5350(14) 0.8501(11) 0.2253(8) 0.040(3) Uani 1 1 d . . .
C15 C 0.5838(19) 0.7434(18) 0.2728(11) 0.071(7) Uani 1 1 d . . .
C16 C 0.811(3) 0.5488(13) 0.2737(14) 0.092(8) Uani 1 1 d . . .
H16A H 0.7602 0.4925 0.2703 0.138 Uiso 1 1 calc R . .
H16B H 0.83 0.5474 0.3217 0.138 Uiso 1 1 calc R . .
H16C H 0.9032 0.5301 0.2485 0.138 Uiso 1 1 calc R . .
C17 C 0.854(2) 0.680(2) 0.1267(14) 0.107(9) Uani 1 1 d . . .
H17A H 0.8144 0.6412 0.0972 0.161 Uiso 1 1 calc R . .
H17B H 0.9374 0.6245 0.1521 0.161 Uiso 1 1 calc R . .
H17C H 0.8871 0.7403 0.0989 0.161 Uiso 1 1 calc R . .
C18 C 0.606(2) 0.9246(17) 0.0985(12) 0.080(6) Uani 1 1 d . . .
H18A H 0.7001 0.9301 0.0796 0.12 Uiso 1 1 calc R . .
H18B H 0.5454 0.9996 0.1079 0.12 Uiso 1 1 calc R . .
H18C H 0.556 0.8989 0.0656 0.12 Uiso 1 1 calc R . .
C19 C 0.3929(16) 0.9419(19) 0.2332(15) 0.100(9) Uani 1 1 d . . .
H19A H 0.3805 0.9544 0.2807 0.15 Uiso 1 1 calc R . .
H19B H 0.3117 0.9179 0.2201 0.15 Uiso 1 1 calc R . .
H19C H 0.3944 1.0129 0.2038 0.15 Uiso 1 1 calc R . .
C20 C 0.505(3) 0.719(2) 0.3430(10) 0.082(7) Uani 1 1 d . . .
H20A H 0.4719 0.7883 0.3638 0.122 Uiso 1 1 calc R . .
H20B H 0.573 0.6582 0.3736 0.122 Uiso 1 1 calc R . .
H20C H 0.4202 0.6942 0.335 0.122 Uiso 1 1 calc R . .
C21 C 0.933(2) 0.9412(18) 0.4276(13) 0.077(6) Uani 1 1 d . . .
C22 C 0.9355(13) 1.0349(13) 0.3791(9) 0.044(4) Uani 1 1 d . . .
C23 C 0.815(2) 1.1281(15) 0.3931(9) 0.058(4) Uani 1 1 d . . .
C24 C 0.7350(19) 1.091(3) 0.4540(12) 0.080(7) Uani 1 1 d . . .
C25 C 0.812(4) 0.971(3) 0.4708(10) 0.097(10) Uani 1 1 d . . .
C26 C 1.034(4) 0.8227(18) 0.4420(19) 0.18(2) Uani 1 1 d . . .
H26A H 1.0392 0.797 0.4913 0.272 Uiso 1 1 calc R . .
H26B H 1.131 0.8212 0.424 0.272 Uiso 1 1 calc R . .
H26C H 0.9968 0.772 0.4202 0.272 Uiso 1 1 calc R . .
C27 C 1.054(3) 1.034(3) 0.3300(17) 0.131(13) Uani 1 1 d . . .
H27A H 1.098 1.0931 0.3356 0.196 Uiso 1 1 calc R . .
H27B H 1.0162 1.0479 0.2837 0.196 Uiso 1 1 calc R . .
H27C H 1.1289 0.9588 0.3377 0.196 Uiso 1 1 calc R . .
C28 C 0.780(4) 1.254(2) 0.3482(18) 0.152(16) Uani 1 1 d . . .
H28A H 0.8721 1.2679 0.3322 0.228 Uiso 1 1 calc R . .
H28B H 0.7273 1.3112 0.3762 0.228 Uiso 1 1 calc R . .
H28C H 0.7203 1.2582 0.3091 0.228 Uiso 1 1 calc R . .
C29 C 0.601(3) 1.165(5) 0.484(2) 0.25(3) Uani 1 1 d . . .
H29A H 0.5344 1.2117 0.4481 0.373 Uiso 1 1 calc R . .
H29B H 0.6286 1.2142 0.5111 0.373 Uiso 1 1 calc R . .
H29C H 0.5517 1.1163 0.5142 0.373 Uiso 1 1 calc R . .
C30 C 0.781(5) 0.890(4) 0.528(2) 0.179(16) Uiso 1 1 d . . .
H30A H 0.7314 0.8419 0.5114 0.269 Uiso 1 1 calc R . .
H30B H 0.7174 0.9331 0.5612 0.269 Uiso 1 1 calc R . .
H30C H 0.8723 0.8424 0.5502 0.269 Uiso 1 1 calc R . .
C31 C 0.1969(14) 1.4048(14) 0.1489(11) 0.057(5) Uani 1 1 d . . .
C32 C 0.2512(16) 1.4908(14) 0.1121(7) 0.045(3) Uani 1 1 d . . .
C33 C 0.3260(16) 1.5307(13) 0.1570(10) 0.050(4) Uani 1 1 d . . .
C34 C 0.3235(14) 1.4617(12) 0.2243(8) 0.040(3) Uani 1 1 d . . .
C35 C 0.2344(16) 1.3886(13) 0.2202(11) 0.054(4) Uani 1 1 d . . .
C36 C 0.092(3) 1.349(2) 0.1210(15) 0.099(8) Uani 1 1 d . . .
H36A H -0.0091 1.3938 0.1284 0.149 Uiso 1 1 calc R . .
H36B H 0.11 1.271 0.1448 0.149 Uiso 1 1 calc R . .
H36C H 0.1101 1.3484 0.0722 0.149 Uiso 1 1 calc R . .
C37 C 0.223(3) 1.546(2) 0.0354(11) 0.086(6) Uani 1 1 d . . .
H37A H 0.1254 1.6019 0.0308 0.129 Uiso 1 1 calc R . .
H37B H 0.2296 1.4867 0.0079 0.129 Uiso 1 1 calc R . .
H37C H 0.2964 1.5849 0.0197 0.129 Uiso 1 1 calc R . .
C38 C 0.396(2) 1.6274(16) 0.1380(14) 0.086(7) Uani 1 1 d . . .
H38A H 0.4573 1.6147 0.0974 0.129 Uiso 1 1 calc R . .
H38B H 0.456 1.6285 0.1758 0.129 Uiso 1 1 calc R . .
H38C H 0.3191 1.7007 0.1287 0.129 Uiso 1 1 calc R . .
C39 C 0.391(2) 1.478(2) 0.2881(12) 0.088(7) Uani 1 1 d . . .
H39A H 0.3204 1.5363 0.3102 0.132 Uiso 1 1 calc R . .
H39B H 0.4785 1.5019 0.2753 0.132 Uiso 1 1 calc R . .
H39C H 0.4189 1.4055 0.3197 0.132 Uiso 1 1 calc R . .
C40 C 0.199(2) 1.312(2) 0.2796(14) 0.103(9) Uani 1 1 d . . .
H40A H 0.1965 1.2409 0.265 0.154 Uiso 1 1 calc R . .
H40B H 0.104 1.3495 0.2984 0.154 Uiso 1 1 calc R . .
H40C H 0.2744 1.2935 0.3144 0.154 Uiso 1 1 calc R . .
B1 B 0.5763(17) 1.1091(13) 0.2696(9) 0.041(4) Uani 1 1 d . . .
Br1 Br 0.45451(19) 1.25752(15) 0.04442(10) 0.0607(6) Uani 1 1 d . . .
Br2 Br 0.68078(18) 1.37686(17) 0.14963(12) 0.0718(7) Uani 1 1 d . . .
Br3 Br 1.04195(17) 0.74459(16) 0.25893(14) 0.0799(8) Uani 1 1 d . . .
O12 O 0.7341(12) 0.8391(9) 0.3564(5) 0.049(3) Uani 1 1 d . . .
O13 O 0.5073(10) 1.1912(8) 0.2159(6) 0.047(3) Uani 1 1 d . . .
O23 O 0.5267(10) 1.1006(9) 0.3359(6) 0.051(3) Uani 1 1 d . . .
Ti1 Ti 0.7699(2) 0.8370(2) 0.26501(14) 0.0381(7) Uani 1 1 d . . .
Ti2 Ti 0.7151(3) 0.9941(2) 0.36104(14) 0.0402(7) Uani 1 1 d . . .
Ti3 Ti 0.4537(3) 1.3244(2) 0.15457(15) 0.0398(7) Uani 1 1 d . . .

loop_
_atom_site_aniso_label
_atom_site_aniso_U_11
_atom_site_aniso_U_22
_atom_site_aniso_U_33
_atom_site_aniso_U_23
_atom_site_aniso_U_13
_atom_site_aniso_U_12
C1 0.033(6) 0.020(6) 0.033(7) -0.008(5) -0.011(5) 0.002(5)
C2 0.068(11) 0.051(9) 0.039(9) -0.015(8) 0.007(8) -0.012(8)
C11 0.051(9) 0.032(8) 0.107(15) -0.036(9) -0.018(9) -0.017(6)
C12 0.076(12) 0.028(8) 0.070(12) -0.001(8) 0.013(9) -0.021(8)
C13 0.048(8) 0.023(7) 0.051(9) -0.009(6) -0.015(7) 0.000(5)
C14 0.030(7) 0.027(7) 0.063(10) -0.012(7) 0.005(6) -0.009(5)
C15 0.059(10) 0.101(15) 0.097(15) -0.075(14) 0.024(10) -0.062(11)
C16 0.128(18) 0.020(8) 0.13(2) 0.008(10) -0.054(15) -0.030(10)
C17 0.069(13) 0.098(17) 0.15(2) -0.095(18) 0.016(14) 0.018(11)
C18 0.076(13) 0.063(12) 0.086(16) 0.012(11) -0.043(11) -0.004(9)
C19 0.011(7) 0.101(15) 0.21(3) -0.083(18) 0.003(10) -0.012(8)
C20 0.127(18) 0.108(16) 0.045(11) -0.003(11) 0.002(11) -0.091(15)
C21 0.069(13) 0.071(13) 0.098(17) -0.004(12) -0.065(12) -0.024(10)
C22 0.017(6) 0.053(9) 0.064(10) -0.021(8) -0.002(6) -0.008(6)
C23 0.072(11) 0.060(11) 0.050(10) -0.021(9) -0.029(8) -0.020(8)
C24 0.044(10) 0.15(2) 0.071(14) -0.071(16) -0.007(9) -0.030(11)
C25 0.15(2) 0.16(3) 0.040(11) 0.001(13) -0.028(13) -0.13(2)
C26 0.26(4) 0.041(12) 0.24(4) 0.044(17) -0.24(4) -0.030(17)
C27 0.077(16) 0.20(3) 0.18(3) -0.13(3) 0.040(18) -0.089(19)
C28 0.22(3) 0.065(15) 0.18(3) -0.046(18) -0.14(3) -0.010(18)
C29 0.057(16) 0.49(8) 0.23(4) -0.29(6) 0.00(2) -0.02(3)
C31 0.016(6) 0.049(9) 0.099(15) -0.020(10) 0.008(7) 0.002(6)
C32 0.047(8) 0.057(9) 0.019(7) 0.004(6) -0.012(6) -0.003(7)
C33 0.034(7) 0.039(8) 0.078(12) -0.018(8) -0.005(7) -0.007(6)
C34 0.032(7) 0.033(7) 0.055(10) -0.015(7) -0.002(6) -0.005(5)
C35 0.030(7) 0.042(9) 0.088(14) -0.006(9) 0.016(8) -0.009(6)
C36 0.081(15) 0.092(16) 0.14(2) -0.056(17) -0.011(14) -0.033(12)
C37 0.088(15) 0.090(16) 0.058(13) 0.008(11) -0.022(11) -0.001(11)
C38 0.056(11) 0.052(11) 0.15(2) -0.010(12) 0.021(12) -0.027(9)
C39 0.069(13) 0.094(16) 0.091(16) -0.052(14) -0.012(11) 0.012(11)
C40 0.061(12) 0.095(17) 0.12(2) 0.039(14) 0.030(13) -0.005(11)
B1 0.043(9) 0.021(7) 0.050(11) -0.014(7) -0.005(7) 0.007(6)
Br1 0.0596(10) 0.0611(11) 0.0591(11) -0.0256(9) -0.0048(8) -0.0057(8)
Br2 0.0345(9) 0.0795(13) 0.1125(17) -0.0367(12) 0.0096(9) -0.0238(8)
Br3 0.0315(9) 0.0579(11) 0.150(2) -0.0437(12) -0.0001(10) 0.0012(7)
O12 0.060(6) 0.046(6) 0.043(6) 0.013(5) -0.025(5) -0.025(5)
O13 0.038(5) 0.027(5) 0.071(8) -0.015(5) -0.006(5) 0.003(4)
O23 0.039(5) 0.058(6) 0.052(7) -0.032(6) -0.001(5) 0.003(4)
Ti1 0.0270(12) 0.0340(13) 0.0551(17) -0.0159(12) -0.0015(10) -0.0067(9)
Ti2 0.0311(13) 0.0519(16) 0.0441(16) -0.0165(13) -0.0030(10) -0.0167(11)
Ti3 0.0263(12) 0.0394(14) 0.0549(17) -0.0148(12) -0.0047(11) -0.0071(10)

loop_
_atom_type_symbol
_atom_type_description
_atom_type_scat_dispersion_real
_atom_type_scat_dispersion_imag
_atom_type_scat_source
C C 0.0033 0.0016 'International Tables Vol C Tables 4.2.6.8 and 6.1.1.4'
H H 0 0 'International Tables Vol C Tables 4.2.6.8 and 6.1.1.4'
B B 0.0013 0.0007 'International Tables Vol C Tables 4.2.6.8 and 6.1.1.4'
Br Br -0.2901 2.4595 'International Tables Vol C Tables 4.2.6.8 and 6.1.1.4'
O O 0.0106 0.006 'International Tables Vol C Tables 4.2.6.8 and 6.1.1.4'
Ti Ti 0.2776 0.4457 'International Tables Vol C Tables 4.2.6.8 and 6.1.1.4'

loop_
_exptl_crystal_face_index_h
_exptl_crystal_face_index_k
_exptl_crystal_face_index_l
_exptl_crystal_face_perp_dist
7 1 -6 0.145
-12 -2 11 0.14
-1 -3 -18 0.068
-1 2 18 0.075
-1 -8 4 0.162
1 5 -6 0.099

loop_
_geom_angle_atom_site_label_1
_geom_angle_atom_site_label_2
_geom_angle_atom_site_label_3
_geom_angle
_geom_angle_site_symmetry_1
_geom_angle_site_symmetry_3
_geom_angle_publ_flag
C2 C1 B1 121.5(12) . . ?
C2 C1 Ti2 152.8(10) . . ?
B1 C1 Ti2 76.9(8) . . ?
C2 C1 Ti1 95.9(8) . . ?
B1 C1 Ti1 125.7(9) . . ?
Ti2 C1 Ti1 86.4(5) . . ?
C12 C11 C15 107.2(16) . . ?
C12 C11 C16 124.7(17) . . ?
C15 C11 C16 128(2) . . ?
C12 C11 Ti1 73.8(9) . . ?
C15 C11 Ti1 72.2(7) . . ?
C16 C11 Ti1 119.5(11) . . ?
C13 C12 C11 109.1(15) . . ?
C13 C12 C17 127.7(19) . . ?
C11 C12 C17 122.9(17) . . ?
C13 C12 Ti1 73.5(9) . . ?
C11 C12 Ti1 71.6(9) . . ?
C17 C12 Ti1 125.0(14) . . ?
C12 C13 C14 110.5(14) . . ?
C12 C13 C18 125.9(15) . . ?
C14 C13 C18 123.3(13) . . ?
C12 C13 Ti1 74.2(11) . . ?
C14 C13 Ti1 70.8(9) . . ?
C18 C13 Ti1 126.6(11) . . ?
C13 C14 C15 106.0(11) . . ?
C13 C14 C19 129.3(17) . . ?
C15 C14 C19 123.5(16) . . ?
C13 C14 Ti1 74.3(8) . . ?
C15 C14 Ti1 72.9(8) . . ?
C19 C14 Ti1 127.4(10) . . ?
C11 C15 C14 107.0(16) . . ?
C11 C15 C20 129(2) . . ?
C14 C15 C20 123.6(16) . . ?
C11 C15 Ti1 72.8(8) . . ?
C14 C15 Ti1 71.6(8) . . ?
C20 C15 Ti1 120.8(10) . . ?
C22 C21 C25 110(2) . . ?
C22 C21 C26 133(3) . . ?
C25 C21 C26 117(3) . . ?
C22 C21 Ti2 72.5(9) . . ?
C25 C21 Ti2 71.5(11) . . ?
C26 C21 Ti2 123.8(13) . . ?
C21 C22 C23 107.1(16) . . ?
C21 C22 C27 123(2) . . ?
C23 C22 C27 129(2) . . ?
C21 C22 Ti2 73.7(9) . . ?
C23 C22 Ti2 71.1(8) . . ?
C27 C22 Ti2 126.1(13) . . ?
C22 C23 C24 109.5(17) . . ?
C22 C23 C28 122(2) . . ?
C24 C23 C28 128(2) . . ?
C22 C23 Ti2 74.0(8) . . ?
C24 C23 Ti2 74.4(10) . . ?
C28 C23 Ti2 119.5(11) . . ?
C25 C24 C23 103.2(17) . . ?
C25 C24 C29 131(4) . . ?
C23 C24 C29 125(3) . . ?
C25 C24 Ti2 70.5(10) . . ?
C23 C24 Ti2 69.4(9) . . ?
C29 C24 Ti2 120.5(15) . . ?
C21 C25 C24 109.8(19) . . ?
C21 C25 C30 123(3) . . ?
C24 C25 C30 127(3) . . ?
C21 C25 Ti2 74.4(11) . . ?
C24 C25 Ti2 74.4(12) . . ?
C30 C25 Ti2 122(2) . . ?
C32 C31 C35 109.2(14) . . ?
C32 C31 C36 126(2) . . ?
C35 C31 C36 124.1(18) . . ?
C32 C31 Ti3 75.6(8) . . ?
C35 C31 Ti3 73.9(8) . . ?
C36 C31 Ti3 124.4(12) . . ?
C31 C32 C33 109.5(14) . . ?
C31 C32 C37 127.3(17) . . ?
C33 C32 C37 122.9(17) . . ?
C31 C32 Ti3 70.2(8) . . ?
C33 C32 Ti3 75.5(9) . . ?
C37 C32 Ti3 125.6(11) . . ?
C32 C33 C34 106.7(13) . . ?
C32 C33 C38 126.0(18) . . ?
C34 C33 C38 127.3(17) . . ?
C32 C33 Ti3 71.1(8) . . ?
C34 C33 Ti3 68.6(7) . . ?
C38 C33 Ti3 125.1(11) . . ?
C35 C34 C33 108.4(14) . . ?
C35 C34 C39 127.4(18) . . ?
C33 C34 C39 123.9(15) . . ?
C35 C34 Ti3 73.3(8) . . ?
C33 C34 Ti3 76.4(8) . . ?
C39 C34 Ti3 121.8(10) . . ?
C34 C35 C31 105.9(14) . . ?
C34 C35 C40 124(2) . . ?
C31 C35 C40 130.4(19) . . ?
C34 C35 Ti3 71.7(8) . . ?
C31 C35 Ti3 70.7(8) . . ?
C40 C35 Ti3 120.4(12) . . ?
O23 B1 O13 125.5(12) . . ?
O23 B1 C1 115.4(13) . . ?
O13 B1 C1 119.1(13) . . ?
O23 B1 Ti2 55.9(8) . . ?
O13 B1 Ti2 169.8(12) . . ?
C1 B1 Ti2 60.3(7) . . ?
Ti1 O12 Ti2 100.6(5) . . ?
B1 O13 Ti3 161.2(10) . . ?
B1 O23 Ti2 87.7(8) . . ?
O12 Ti1 C1 86.2(5) . . ?
O12 Ti1 C14 101.4(5) . . ?
C1 Ti1 C14 95.3(5) . . ?
O12 Ti1 C15 84.3(6) . . ?
C1 Ti1 C15 125.2(6) . . ?
C14 Ti1 C15 35.5(7) . . ?
O12 Ti1 C11 104.8(6) . . ?
C1 Ti1 C11 152.7(6) . . ?
C14 Ti1 C11 58.4(5) . . ?
C15 Ti1 C11 35.1(6) . . ?
O12 Ti1 C13 136.1(5) . . ?
C1 Ti1 C13 98.5(5) . . ?
C14 Ti1 C13 34.9(5) . . ?
C15 Ti1 C13 57.4(6) . . ?
C11 Ti1 C13 56.3(6) . . ?
O12 Ti1 C12 138.8(5) . . ?
C1 Ti1 C12 126.9(6) . . ?
C14 Ti1 C12 57.1(5) . . ?
C15 Ti1 C12 57.5(5) . . ?
C11 Ti1 C12 34.6(6) . . ?
C13 Ti1 C12 32.4(5) . . ?
O12 Ti1 Br3 103.6(4) . . ?
C1 Ti1 Br3 107.9(3) . . ?
C14 Ti1 Br3 146.8(3) . . ?
C15 Ti1 Br3 126.9(5) . . ?
C11 Ti1 Br3 94.0(4) . . ?
C13 Ti1 Br3 115.9(4) . . ?
C12 Ti1 Br3 89.8(4) . . ?
O12 Ti1 Ti2 40.5(3) . . ?
C1 Ti1 Ti2 45.9(4) . . ?
C14 Ti1 Ti2 105.3(3) . . ?
C15 Ti1 Ti2 110.7(4) . . ?
C11 Ti1 Ti2 141.8(5) . . ?
C13 Ti1 Ti2 131.0(3) . . ?
C12 Ti1 Ti2 162.1(4) . . ?
Br3 Ti1 Ti2 107.93(11) . . ?
O12 Ti2 O23 115.2(5) . . ?
O12 Ti2 C1 86.3(5) . . ?
O23 Ti2 C1 78.8(5) . . ?
O12 Ti2 B1 108.8(5) . . ?
O23 Ti2 B1 36.4(5) . . ?
C1 Ti2 B1 42.8(5) . . ?
O12 Ti2 C23 148.6(6) . . ?
O23 Ti2 C23 96.0(5) . . ?
C1 Ti2 C23 104.6(6) . . ?
B1 Ti2 C23 98.6(6) . . ?
O12 Ti2 C25 99.1(8) . . ?
O23 Ti2 C25 121.5(10) . . ?
C1 Ti2 C25 152.6(8) . . ?
B1 Ti2 C25 150.4(10) . . ?
C23 Ti2 C25 58.2(7) . . ?
O12 Ti2 C22 115.9(5) . . ?
O23 Ti2 C22 128.1(5) . . ?
C1 Ti2 C22 95.7(5) . . ?
B1 Ti2 C22 115.1(6) . . ?
C23 Ti2 C22 34.9(6) . . ?
C25 Ti2 C22 57.6(7) . . ?
O12 Ti2 C21 92.0(6) . . ?
O23 Ti2 C21 149.2(6) . . ?
C1 Ti2 C21 119.4(8) . . ?
B1 Ti2 C21 148.8(8) . . ?
C23 Ti2 C21 56.9(6) . . ?
C25 Ti2 C21 34.2(9) . . ?
C22 Ti2 C21 33.8(7) . . ?
O12 Ti2 C24 132.5(8) . . ?
O23 Ti2 C24 91.9(6) . . ?
C1 Ti2 C24 139.1(8) . . ?
B1 Ti2 C24 115.3(8) . . ?
C23 Ti2 C24 36.2(8) . . ?
C25 Ti2 C24 35.1(9) . . ?
C22 Ti2 C24 59.2(6) . . ?
C21 Ti2 C24 57.7(7) . . ?
O12 Ti2 Ti1 38.9(3) . . ?
O23 Ti2 Ti1 104.3(3) . . ?
C1 Ti2 Ti1 47.6(3) . . ?
B1 Ti2 Ti1 79.3(4) . . ?
C23 Ti2 Ti1 139.2(5) . . ?
C25 Ti2 Ti1 130.1(9) . . ?
C22 Ti2 Ti1 109.2(3) . . ?
C21 Ti2 Ti1 106.1(6) . . ?
C24 Ti2 Ti1 163.7(6) . . ?
O13 Ti3 C31 111.5(6) . . ?
O13 Ti3 C34 102.6(5) . . ?
C31 Ti3 C34 58.1(6) . . ?
O13 Ti3 C35 89.0(5) . . ?
C31 Ti3 C35 35.4(6) . . ?
C34 Ti3 C35 35.0(5) . . ?
O13 Ti3 C32 144.8(5) . . ?
C31 Ti3 C32 34.2(6) . . ?
C34 Ti3 C32 57.3(5) . . ?
C35 Ti3 C32 57.6(6) . . ?
O13 Ti3 Br2 99.9(3) . . ?
C31 Ti3 Br2 142.1(4) . . ?
C34 Ti3 Br2 95.5(3) . . ?
C35 Ti3 Br2 130.0(4) . . ?
C32 Ti3 Br2 109.9(4) . . ?
O13 Ti3 Br1 103.4(3) . . ?
C31 Ti3 Br1 90.1(5) . . ?
C34 Ti3 Br1 144.7(4) . . ?
C35 Ti3 Br1 122.7(5) . . ?
C32 Ti3 Br1 87.9(3) . . ?
Br2 Ti3 Br1 102.98(11) . . ?
O13 Ti3 C33 137.5(5) . . ?
C31 Ti3 C33 56.7(5) . . ?
C34 Ti3 C33 35.0(6) . . ?
C35 Ti3 C33 57.6(5) . . ?
C32 Ti3 C33 33.3(5) . . ?
Br2 Ti3 C33 85.9(3) . . ?
Br1 Ti3 C33 116.3(4) . . ?

loop_
_geom_bond_atom_site_label_1
_geom_bond_atom_site_label_2
_geom_bond_distance
_geom_bond_site_symmetry_2
_geom_bond_publ_flag
C1 C2 1.49(2) . ?
C1 B1 1.587(17) . ?
C1 Ti2 2.028(13) . ?
C1 Ti1 2.086(12) . ?
C11 C12 1.42(3) . ?
C11 C15 1.42(2) . ?
C11 C16 1.54(2) . ?
C11 Ti1 2.362(12) . ?
C12 C13 1.33(2) . ?
C12 C17 1.51(2) . ?
C12 Ti1 2.391(18) . ?
C13 C14 1.42(2) . ?
C13 C18 1.55(3) . ?
C13 Ti1 2.383(15) . ?
C14 C15 1.43(3) . ?
C14 C19 1.48(2) . ?
C14 Ti1 2.338(14) . ?
C15 C20 1.55(3) . ?
C15 Ti1 2.355(13) . ?
C21 C22 1.36(3) . ?
C21 C25 1.37(4) . ?
C21 C26 1.46(3) . ?
C21 Ti2 2.353(16) . ?
C22 C23 1.39(2) . ?
C22 C27 1.43(3) . ?
C22 Ti2 2.338(13) . ?
C23 C24 1.45(3) . ?
C23 C28 1.58(3) . ?
C23 Ti2 2.301(15) . ?
C24 C25 1.41(4) . ?
C24 C29 1.47(3) . ?
C24 Ti2 2.367(16) . ?
C25 C30 1.44(4) . ?
C25 Ti2 2.316(19) . ?
C31 C32 1.38(2) . ?
C31 C35 1.42(3) . ?
C31 C36 1.52(3) . ?
C31 Ti3 2.318(13) . ?
C32 C33 1.39(2) . ?
C32 C37 1.54(2) . ?
C32 Ti3 2.387(14) . ?
C33 C34 1.44(2) . ?
C33 C38 1.51(2) . ?
C33 Ti3 2.442(14) . ?
C34 C35 1.41(2) . ?
C34 C39 1.50(3) . ?
C34 Ti3 2.339(13) . ?
C35 C40 1.46(3) . ?
C35 Ti3 2.359(14) . ?
B1 O23 1.35(2) . ?
B1 O13 1.36(2) . ?
B1 Ti2 2.275(17) . ?
Br1 Ti3 2.423(3) . ?
Br2 Ti3 2.406(3) . ?
Br3 Ti1 2.469(3) . ?
O12 Ti1 1.801(11) . ?
O12 Ti2 1.862(10) . ?
O13 Ti3 1.803(11) . ?
O23 Ti2 1.885(10) . ?
Ti1 Ti2 2.817(3) . ?

loop_
_platon_squeeze_void_nr
_platon_squeeze_void_average_x
_platon_squeeze_void_average_y
_platon_squeeze_void_average_z
_platon_squeeze_void_volume
_platon_squeeze_void_count_electrons
_platon_squeeze_void_content
1 0.000 0.000 0.000 232 51 ' '
2 -0.069 0.500 0.500 259 59 ' '
